data_1566665
loop_
_publ_author_name
'Tossaint, Alex S.'
'Rebreyend, Christophe'
'Sinha, Vivek'
'Weber, Manuela'
'Canossa, Stefano'
'Pidko, Evgeny A.'
'Filonenko, Georgy A.'

_publ_section_title
;
 Two step activation of Ru-PN3P pincer catalysts for CO2 hydrogenation
;
_journal_issue 9
_journal_name_full 'Catalysis Science &amp; Technology'
_journal_page_first 2972
_journal_page_last 2977
_journal_paper_doi 10.1039/D2CY00485B
_journal_volume 12
_journal_year 2022
_chemical_formula_sum 'C51 H48 Cl N4 O2 P3 Ru'
_chemical_formula_weight 978.36
_space_group_crystal_system orthorhombic
_space_group_IT_number 60
_space_group_name_Hall '-P 2n 2ab'
_space_group_name_H-M_alt 'P b c n'
_atom_sites_solution_hydrogens mixed
_audit_creation_method SHELXL-2018/3
_audit_update_record
;
2022-01-07 deposited with the CCDC.	2022-03-16 downloaded from the CCDC.
;
_cell_angle_alpha 90
_cell_angle_beta 90
_cell_angle_gamma 90
_cell_formula_units_Z 8
_cell_length_a 25.849(5)
_cell_length_b 19.5041(3)
_cell_length_c 21.0152(4)
_cell_measurement_reflns_used 9433
_cell_measurement_temperature 100(2)
_cell_measurement_theta_max 27.47
_cell_measurement_theta_min 2.34
_cell_volume 10595(2)
_computing_cell_refinement 'Bruker SAINT'
_computing_data_collection 'Bruker APEX3'
_computing_data_reduction 'Bruker SAINT'
_computing_structure_refinement 'SHELXL-2018/3 (Sheldrick, 2018)'
_computing_structure_solution 'SHELXT 2018/2 (Sheldrick, 2018)'
_diffrn_ambient_temperature 100(2)
_diffrn_measured_fraction_theta_full 0.998
_diffrn_measured_fraction_theta_max 0.998
_diffrn_measurement_device_type 'Bruker Photon CMOS Detector, D8 Venture'
_diffrn_measurement_method '\f and \w scans'
_diffrn_radiation_type MoK\a
_diffrn_radiation_wavelength 0.71073
_diffrn_reflns_av_R_equivalents 0.0652
_diffrn_reflns_av_unetI/netI 0.0189
_diffrn_reflns_Laue_measured_fraction_full 0.998
_diffrn_reflns_Laue_measured_fraction_max 0.998
_diffrn_reflns_limit_h_max 33
_diffrn_reflns_limit_h_min -33
_diffrn_reflns_limit_k_max 25
_diffrn_reflns_limit_k_min -23
_diffrn_reflns_limit_l_max 27
_diffrn_reflns_limit_l_min -27
_diffrn_reflns_number 244603
_diffrn_reflns_point_group_measured_fraction_full 0.998
_diffrn_reflns_point_group_measured_fraction_max 0.998
_diffrn_reflns_theta_full 25.242
_diffrn_reflns_theta_max 27.501
_diffrn_reflns_theta_min 2.302
_diffrn_source 'sealed tube'
_exptl_absorpt_coefficient_mu 0.476
_exptl_absorpt_correction_type multi-scan
_exptl_crystal_colour colourless
_exptl_crystal_density_diffrn 1.227
_exptl_crystal_description block
_exptl_crystal_F_000 4032
_exptl_crystal_size_max 0.400
_exptl_crystal_size_mid 0.210
_exptl_crystal_size_min 0.160
_exptl_transmission_factor_max 0.7253
_exptl_transmission_factor_min 0.6832
_refine_diff_density_max 0.552
_refine_diff_density_min -0.533
_refine_diff_density_rms 0.053
_refine_ls_extinction_method none
_refine_ls_goodness_of_fit_ref 1.023
_refine_ls_hydrogen_treatment mixed
_refine_ls_matrix_type full
_refine_ls_number_parameters 571
_refine_ls_number_reflns 12154
_refine_ls_number_restraints 0
_refine_ls_restrained_S_all 1.023
_refine_ls_R_factor_all 0.0343
_refine_ls_R_factor_gt 0.0277
_refine_ls_shift/su_max 0.002
_refine_ls_shift/su_mean 0.000
_refine_ls_structure_factor_coef Fsqd
_refine_ls_weighting_details 'w=1/[\s^2^(Fo^2^)+(0.0300P)^2^+8.1708P] where P=(Fo^2^+2Fc^2^)/3'
_refine_ls_weighting_scheme calc
_refine_ls_wR_factor_gt 0.0673
_refine_ls_wR_factor_ref 0.0704
_reflns_Friedel_coverage 0.000
_reflns_number_gt 10525
_reflns_number_total 12154
_reflns_threshold_expression 'I > 2\s(I)'
_cod_data_source_file d2cy00485b2.cif
_cod_data_source_block GFE1344_a_sq
_cod_depositor_comments 'Adding full bibliography for 1566663--1566665.cif.'
_cod_database_code 1566665
_shelx_shelxl_version_number 2018/3
_shelx_space_group_comment
;
The symmetry employed for this shelxl refinement is uniquely defined
by the following loop, which should always be used as a source of
symmetry information in preference to the above space-group names.
They are only intended as comments.
;
_shelx_estimated_absorpt_t_min 0.832
_shelx_estimated_absorpt_t_max 0.928

loop_
_space_group_symop_operation_xyz
'x, y, z'
'-x+1/2, -y+1/2, z+1/2'
'-x, y, -z+1/2'
'x+1/2, -y+1/2, -z'
'-x, -y, -z'
'x-1/2, y-1/2, -z-1/2'
'x, -y, z-1/2'
'-x-1/2, y-1/2, z'

loop_
_atom_site_label
_atom_site_type_symbol
_atom_site_fract_x
_atom_site_fract_y
_atom_site_fract_z
_atom_site_U_iso_or_equiv
_atom_site_adp_type
_atom_site_occupancy
_atom_site_site_symmetry_order
_atom_site_calc_flag
_atom_site_refinement_flags_posn
_atom_site_refinement_flags_adp
_atom_site_refinement_flags_occupancy
_atom_site_disorder_assembly
_atom_site_disorder_group
C31 C 0.68776(7) 0.17591(8) 0.12049(7) 0.0190(3) Uani 1 1 d . . . . .
Ru1 Ru 0.63602(2) 0.25925(2) 0.26624(2) 0.01404(4) Uani 1 1 d . . . . .
P1 P 0.63335(2) 0.14550(2) 0.29757(2) 0.01842(9) Uani 1 1 d . . . . .
P2 P 0.64586(2) 0.37461(2) 0.28703(2) 0.01606(8) Uani 1 1 d . . . . .
P3 P 0.69569(2) 0.24724(2) 0.17683(2) 0.01650(8) Uani 1 1 d . . . . .
O1 O 0.53889(5) 0.26878(7) 0.18795(6) 0.0283(3) Uani 1 1 d . . . . .
N1 N 0.69380(5) 0.13607(7) 0.32659(7) 0.0193(3) Uani 1 1 d . . . . .
H1N H 0.7048(8) 0.0971(11) 0.3437(10) 0.029 Uiso 1 1 d . U . . .
N2 N 0.70024(5) 0.25499(7) 0.32877(6) 0.0170(3) Uani 1 1 d . . . . .
N3 N 0.70230(5) 0.37412(7) 0.32747(7) 0.0193(3) Uani 1 1 d . . . . .
H3N H 0.7153(8) 0.4096(11) 0.3406(10) 0.029 Uiso 1 1 d . U . . .
C1 C 0.71875(6) 0.19376(8) 0.34925(7) 0.0188(3) Uani 1 1 d . . . . .
C2 C 0.76038(7) 0.18936(9) 0.39094(8) 0.0242(4) Uani 1 1 d . . . . .
H2 H 0.773038 0.147016 0.404048 0.029 Uiso 1 1 calc R U . . .
C3 C 0.78243(7) 0.24958(9) 0.41233(8) 0.0270(4) Uani 1 1 d . . . . .
H3 H 0.809972 0.247767 0.440751 0.032 Uiso 1 1 calc R U . . .
C4 C 0.76415(7) 0.31252(9) 0.39212(8) 0.0235(3) Uani 1 1 d . . . . .
H4 H 0.779185 0.353044 0.406318 0.028 Uiso 1 1 calc R U . . .
C5 C 0.72266(6) 0.31360(8) 0.34996(7) 0.0182(3) Uani 1 1 d . . . . .
C6 C 0.59870(6) 0.41692(8) 0.33837(8) 0.0209(3) Uani 1 1 d . . . . .
C7 C 0.54841(7) 0.39230(9) 0.34439(8) 0.0245(4) Uani 1 1 d . . . . .
H7 H 0.538795 0.351959 0.323967 0.029 Uiso 1 1 calc R U . . .
C8 C 0.51245(7) 0.42801(11) 0.38098(9) 0.0318(4) Uani 1 1 d . . . . .
H8 H 0.478854 0.411462 0.384888 0.038 Uiso 1 1 calc R U . . .
C9 C 0.52654(8) 0.48807(12) 0.41154(9) 0.0381(5) Uani 1 1 d . . . . .
H9 H 0.502466 0.511875 0.435909 0.046 Uiso 1 1 calc R U . . .
C10 C 0.57669(8) 0.51262(11) 0.40570(10) 0.0399(5) Uani 1 1 d . . . . .
H10 H 0.586187 0.552800 0.426467 0.048 Uiso 1 1 calc R U . . .
C11 C 0.61268(8) 0.47781(10) 0.36924(9) 0.0317(4) Uani 1 1 d . . . . .
H11 H 0.646132 0.494828 0.365224 0.038 Uiso 1 1 calc R U . . .
C12 C 0.59047(7) 0.12442(9) 0.36419(9) 0.0291(4) Uani 1 1 d . . . . .
C13 C 0.54374(7) 0.15784(10) 0.37250(10) 0.0309(4) Uani 1 1 d . . . . .
H13 H 0.533583 0.191260 0.343517 0.037 Uiso 1 1 calc R U . . .
C14 C 0.51185(8) 0.14208(12) 0.42358(11) 0.0434(5) Uani 1 1 d . . . . .
H14 H 0.480131 0.164093 0.427949 0.052 Uiso 1 1 calc R U . . .
C15 C 0.52682(10) 0.09447(15) 0.46741(14) 0.0683(9) Uani 1 1 d . . . . .
H15 H 0.505678 0.084491 0.502001 0.082 Uiso 1 1 calc R U . . .
C16 C 0.57326(12) 0.06143(18) 0.46009(17) 0.0985(15) Uani 1 1 d . . . . .
H16 H 0.583639 0.029152 0.490053 0.118 Uiso 1 1 calc R U . . .
C17 C 0.60494(10) 0.07563(15) 0.40846(15) 0.0723(10) Uani 1 1 d . . . . .
H17 H 0.636039 0.052235 0.403607 0.087 Uiso 1 1 calc R U . . .
C18 C 0.62338(7) 0.07108(8) 0.24740(9) 0.0245(4) Uani 1 1 d . . . . .
C19 C 0.57298(8) 0.05974(10) 0.22597(11) 0.0370(5) Uani 1 1 d . . . . .
H19 H 0.546673 0.089487 0.238188 0.044 Uiso 1 1 calc R U . . .
C20 C 0.56172(8) 0.00465(12) 0.18669(13) 0.0474(6) Uani 1 1 d . . . . .
H20 H 0.527999 -0.002788 0.172880 0.057 Uiso 1 1 calc R U . . .
C21 C 0.60096(9) -0.03916(11) 0.16819(12) 0.0470(6) Uani 1 1 d . . . . .
H21 H 0.593589 -0.076335 0.142000 0.056 Uiso 1 1 calc R U . . .
C22 C 0.65115(9) -0.02790(10) 0.18847(11) 0.0396(5) Uani 1 1 d . . . . .
H22 H 0.677447 -0.057162 0.175260 0.048 Uiso 1 1 calc R U . . .
C23 C 0.66258(7) 0.02681(9) 0.22847(9) 0.0291(4) Uani 1 1 d . . . . .
H23 H 0.696297 0.033752 0.242493 0.035 Uiso 1 1 calc R U . . .
C24 C 0.65421(7) 0.44162(8) 0.22822(8) 0.0197(3) Uani 1 1 d . . . . .
C25 C 0.61001(7) 0.47148(9) 0.20186(8) 0.0242(3) Uani 1 1 d . . . . .
H25 H 0.577488 0.459122 0.216895 0.029 Uiso 1 1 calc R U . . .
C26 C 0.61430(8) 0.51941(9) 0.15345(9) 0.0293(4) Uani 1 1 d . . . . .
H26 H 0.584756 0.539213 0.136132 0.035 Uiso 1 1 calc R U . . .
C27 C 0.66283(8) 0.53775(9) 0.13092(9) 0.0294(4) Uani 1 1 d . . . . .
H27 H 0.665764 0.569569 0.098158 0.035 Uiso 1 1 calc R U . . .
C28 C 0.70682(7) 0.50890(9) 0.15700(9) 0.0262(4) Uani 1 1 d . . . . .
H28 H 0.739269 0.521421 0.141830 0.031 Uiso 1 1 calc R U . . .
C29 C 0.70264(7) 0.46122(8) 0.20582(8) 0.0220(3) Uani 1 1 d . . . . .
H29 H 0.732339 0.442327 0.223608 0.026 Uiso 1 1 calc R U . . .
C30 C 0.57635(6) 0.26460(8) 0.21741(8) 0.0197(3) Uani 1 1 d . . . . .
C32 C 0.72891(7) 0.15360(8) 0.08262(8) 0.0218(3) Uani 1 1 d . . . . .
H32 H 0.761519 0.172938 0.087836 0.026 Uiso 1 1 calc R U . . .
C33 C 0.72145(7) 0.10279(9) 0.03726(8) 0.0246(4) Uani 1 1 d . . . . .
H33 H 0.749161 0.087682 0.012774 0.029 Uiso 1 1 calc R U . . .
C34 C 0.67304(8) 0.07470(9) 0.02847(9) 0.0309(4) Uani 1 1 d . . . . .
H34 H 0.668081 0.040701 -0.001960 0.037 Uiso 1 1 calc R U . . .
C35 C 0.63176(8) 0.09716(11) 0.06502(10) 0.0362(5) Uani 1 1 d . . . . .
H35 H 0.599014 0.078574 0.058844 0.043 Uiso 1 1 calc R U . . .
C36 C 0.63934(7) 0.14753(9) 0.11095(9) 0.0274(4) Uani 1 1 d . . . . .
H36 H 0.611551 0.162285 0.135501 0.033 Uiso 1 1 calc R U . . .
C37 C 0.69910(7) 0.31650(8) 0.11768(8) 0.0214(3) Uani 1 1 d . . . . .
C38 C 0.65276(7) 0.34622(9) 0.09869(8) 0.0259(4) Uani 1 1 d . . . . .
H38 H 0.622129 0.333879 0.118879 0.031 Uiso 1 1 calc R U . . .
C39 C 0.65171(9) 0.39427(10) 0.04976(9) 0.0328(4) Uani 1 1 d . . . . .
H39 H 0.620387 0.413260 0.036964 0.039 Uiso 1 1 calc R U . . .
C40 C 0.69705(9) 0.41383(9) 0.02016(9) 0.0344(5) Uani 1 1 d . . . . .
H40 H 0.696422 0.446537 -0.012032 0.041 Uiso 1 1 calc R U . . .
C41 C 0.74315(9) 0.38471(9) 0.03852(9) 0.0330(4) Uani 1 1 d . . . . .
H41 H 0.773699 0.397817 0.018551 0.040 Uiso 1 1 calc R U . . .
C42 C 0.74450(8) 0.33573(9) 0.08681(8) 0.0270(4) Uani 1 1 d . . . . .
H42 H 0.775804 0.315842 0.098435 0.032 Uiso 1 1 calc R U . . .
C43 C 0.76185(6) 0.23718(9) 0.20569(8) 0.0211(3) Uani 1 1 d . . . . .
C44 C 0.79147(7) 0.29440(10) 0.22189(8) 0.0271(4) Uani 1 1 d . . . . .
H44 H 0.778420 0.338143 0.214641 0.032 Uiso 1 1 calc R U . . .
C45 C 0.84007(8) 0.28675(12) 0.24863(10) 0.0357(4) Uani 1 1 d . . . . .
H45 H 0.859726 0.325204 0.258624 0.043 Uiso 1 1 calc R U . . .
C46 C 0.85939(8) 0.22173(13) 0.26050(10) 0.0390(5) Uani 1 1 d . . . . .
H46 H 0.892115 0.216600 0.278272 0.047 Uiso 1 1 calc R U . . .
C47 C 0.83019(8) 0.16452(11) 0.24601(9) 0.0338(4) Uani 1 1 d . . . . .
H47 H 0.843046 0.120944 0.254549 0.041 Uiso 1 1 calc R U . . .
C48 C 0.78157(7) 0.17211(10) 0.21866(8) 0.0252(4) Uani 1 1 d . . . . .
H48 H 0.762023 0.133476 0.208933 0.030 Uiso 1 1 calc R U . . .
Cl1 Cl 0.73883(2) 0.00056(2) 0.38557(2) 0.02281(8) Uani 1 1 d . . . . .
O2 O 0.55844(12) 0.61370(14) 0.04979(11) 0.1083(10) Uani 1 1 d . . . . .
N4 N 0.61179(8) 0.70443(11) 0.02814(8) 0.0456(5) Uani 1 1 d . . . . .
C49 C 0.58592(13) 0.64698(16) 0.01318(13) 0.0714(9) Uani 1 1 d . . . . .
H49 H 0.588987 0.630949 -0.028327 0.086 Uiso 1 1 calc R U . . .
C50 C 0.64119(12) 0.74095(17) -0.01786(14) 0.0664(8) Uani 1 1 d . . . . .
H50A H 0.636850 0.719939 -0.058822 0.100 Uiso 1 1 calc R U . . .
H50B H 0.677096 0.739969 -0.006205 0.100 Uiso 1 1 calc R U . . .
H50C H 0.629498 0.787631 -0.019631 0.100 Uiso 1 1 calc R U . . .
C51 C 0.60880(13) 0.73087(17) 0.09148(13) 0.0709(9) Uani 1 1 d . . . . .
H51A H 0.594378 0.776215 0.090497 0.106 Uiso 1 1 calc R U . . .
H51B H 0.642840 0.732530 0.109674 0.106 Uiso 1 1 calc R U . . .
H51C H 0.587160 0.701613 0.116805 0.106 Uiso 1 1 calc R U . . .
H1R H 0.6034(9) 0.2677(11) 0.3252(10) 0.036(6) Uiso 1 1 d . . . . .

loop_
_atom_site_aniso_label
_atom_site_aniso_U_11
_atom_site_aniso_U_22
_atom_site_aniso_U_33
_atom_site_aniso_U_23
_atom_site_aniso_U_13
_atom_site_aniso_U_12
C31 0.0270(9) 0.0144(7) 0.0157(7) -0.0009(6) -0.0003(6) 0.0019(6)
Ru1 0.01527(6) 0.01179(6) 0.01508(6) 0.00012(4) -0.00016(4) -0.00002(4)
P1 0.0183(2) 0.01375(18) 0.0232(2) 0.00252(15) 0.00306(16) 0.00053(15)
P2 0.01675(19) 0.01341(18) 0.01803(19) -0.00141(14) -0.00062(15) 0.00008(14)
P3 0.0192(2) 0.01508(18) 0.01524(18) -0.00110(14) 0.00053(15) -0.00008(15)
O1 0.0217(6) 0.0299(7) 0.0333(7) -0.0026(5) -0.0079(5) 0.0010(5)
N1 0.0223(7) 0.0141(6) 0.0215(7) 0.0028(5) -0.0003(5) 0.0021(5)
N2 0.0183(6) 0.0172(6) 0.0154(6) 0.0001(5) -0.0003(5) 0.0010(5)
N3 0.0201(7) 0.0152(6) 0.0226(7) -0.0030(5) -0.0038(5) -0.0017(5)
C1 0.0223(8) 0.0189(7) 0.0153(7) 0.0005(6) 0.0027(6) 0.0029(6)
C2 0.0286(9) 0.0242(8) 0.0199(8) 0.0013(7) -0.0040(7) 0.0070(7)
C3 0.0282(9) 0.0319(9) 0.0208(8) -0.0012(7) -0.0074(7) 0.0053(7)
C4 0.0246(9) 0.0248(8) 0.0212(8) -0.0050(7) -0.0047(7) 0.0005(7)
C5 0.0195(8) 0.0196(8) 0.0155(7) -0.0024(6) 0.0002(6) 0.0008(6)
C6 0.0225(8) 0.0207(8) 0.0196(8) -0.0029(6) 0.0000(6) 0.0041(6)
C7 0.0244(9) 0.0252(8) 0.0240(8) -0.0001(7) 0.0016(7) 0.0031(7)
C8 0.0245(9) 0.0415(11) 0.0293(9) 0.0007(8) 0.0038(7) 0.0084(8)
C9 0.0340(11) 0.0515(13) 0.0287(10) -0.0108(9) 0.0021(8) 0.0192(9)
C10 0.0397(12) 0.0405(11) 0.0395(11) -0.0208(9) -0.0043(9) 0.0110(9)
C11 0.0272(9) 0.0321(10) 0.0358(10) -0.0129(8) -0.0027(8) 0.0025(8)
C12 0.0274(9) 0.0235(9) 0.0364(10) 0.0102(7) 0.0119(8) 0.0029(7)
C13 0.0254(9) 0.0268(9) 0.0406(11) 0.0112(8) 0.0077(8) 0.0032(7)
C14 0.0297(11) 0.0428(12) 0.0577(14) 0.0129(10) 0.0201(10) 0.0082(9)
C15 0.0478(15) 0.084(2) 0.0732(18) 0.0483(16) 0.0383(14) 0.0230(14)
C16 0.071(2) 0.117(3) 0.108(3) 0.094(2) 0.0559(19) 0.0540(19)
C17 0.0536(16) 0.0715(18) 0.092(2) 0.0603(17) 0.0455(15) 0.0399(14)
C18 0.0236(9) 0.0150(7) 0.0349(9) 0.0008(7) -0.0003(7) -0.0026(6)
C19 0.0233(10) 0.0305(10) 0.0573(13) -0.0082(9) -0.0005(9) -0.0022(8)
C20 0.0293(11) 0.0399(12) 0.0729(16) -0.0135(11) -0.0111(11) -0.0105(9)
C21 0.0477(13) 0.0253(10) 0.0680(16) -0.0168(10) -0.0157(12) -0.0054(9)
C22 0.0417(12) 0.0228(9) 0.0544(13) -0.0135(9) -0.0119(10) 0.0085(8)
C23 0.0275(9) 0.0198(8) 0.0400(11) -0.0048(7) -0.0050(8) 0.0030(7)
C24 0.0234(8) 0.0134(7) 0.0224(8) -0.0023(6) -0.0008(6) -0.0003(6)
C25 0.0230(9) 0.0218(8) 0.0279(9) 0.0027(7) -0.0027(7) -0.0017(7)
C26 0.0311(10) 0.0246(9) 0.0322(10) 0.0044(7) -0.0085(8) 0.0006(7)
C27 0.0390(11) 0.0209(8) 0.0282(9) 0.0051(7) -0.0037(8) -0.0051(8)
C28 0.0301(9) 0.0200(8) 0.0286(9) -0.0001(7) 0.0021(7) -0.0073(7)
C29 0.0240(8) 0.0165(7) 0.0253(8) -0.0019(6) -0.0003(7) -0.0014(6)
C30 0.0216(8) 0.0150(7) 0.0226(8) -0.0016(6) 0.0030(6) -0.0002(6)
C32 0.0274(9) 0.0197(8) 0.0183(8) 0.0003(6) 0.0006(6) 0.0025(6)
C33 0.0335(10) 0.0224(8) 0.0178(8) -0.0006(6) 0.0009(7) 0.0076(7)
C34 0.0419(11) 0.0258(9) 0.0249(9) -0.0108(7) -0.0033(8) 0.0025(8)
C35 0.0308(10) 0.0380(11) 0.0397(11) -0.0192(9) -0.0018(8) -0.0045(8)
C36 0.0273(9) 0.0268(9) 0.0280(9) -0.0089(7) 0.0019(7) 0.0002(7)
C37 0.0315(9) 0.0163(7) 0.0164(7) -0.0009(6) 0.0022(7) -0.0022(6)
C38 0.0339(10) 0.0232(8) 0.0207(8) 0.0022(7) -0.0018(7) -0.0011(7)
C39 0.0494(12) 0.0266(9) 0.0225(9) 0.0030(7) -0.0036(8) 0.0016(8)
C40 0.0619(14) 0.0223(9) 0.0189(8) 0.0016(7) 0.0049(9) -0.0006(9)
C41 0.0498(12) 0.0250(9) 0.0243(9) -0.0018(7) 0.0145(8) -0.0080(8)
C42 0.0346(10) 0.0224(8) 0.0240(9) -0.0027(7) 0.0077(7) -0.0020(7)
C43 0.0201(8) 0.0271(8) 0.0161(7) -0.0039(6) 0.0018(6) 0.0016(7)
C44 0.0234(9) 0.0312(9) 0.0266(9) -0.0081(7) 0.0016(7) -0.0010(7)
C45 0.0252(10) 0.0472(12) 0.0345(10) -0.0143(9) -0.0019(8) -0.0050(9)
C46 0.0241(10) 0.0612(14) 0.0317(10) -0.0108(10) -0.0063(8) 0.0083(9)
C47 0.0321(10) 0.0444(11) 0.0247(9) -0.0021(8) -0.0036(8) 0.0145(9)
C48 0.0258(9) 0.0300(9) 0.0197(8) -0.0016(7) 0.0002(7) 0.0048(7)
Cl1 0.0284(2) 0.01708(18) 0.02297(19) 0.00073(14) 0.00117(15) 0.00596(15)
O2 0.147(2) 0.114(2) 0.0644(14) 0.0395(14) -0.0260(15) -0.0776(18)
N4 0.0441(11) 0.0632(13) 0.0294(9) 0.0050(9) -0.0028(8) -0.0075(10)
C49 0.099(2) 0.075(2) 0.0401(14) 0.0101(13) -0.0199(15) -0.0368(18)
C50 0.0587(18) 0.095(2) 0.0454(15) 0.0134(14) 0.0026(13) -0.0214(16)
C51 0.075(2) 0.093(2) 0.0444(15) -0.0185(15) 0.0136(14) -0.0169(17)

loop_
_atom_type_symbol
_atom_type_description
_atom_type_scat_dispersion_real
_atom_type_scat_dispersion_imag
_atom_type_scat_source
C C 0.0033 0.0016 'International Tables Vol C Tables 4.2.6.8 and 6.1.1.4'
H H 0.0000 0.0000 'International Tables Vol C Tables 4.2.6.8 and 6.1.1.4'
Cl Cl 0.1484 0.1585 'International Tables Vol C Tables 4.2.6.8 and 6.1.1.4'
N N 0.0061 0.0033 'International Tables Vol C Tables 4.2.6.8 and 6.1.1.4'
O O 0.0106 0.0060 'International Tables Vol C Tables 4.2.6.8 and 6.1.1.4'
P P 0.1023 0.0942 'International Tables Vol C Tables 4.2.6.8 and 6.1.1.4'
Ru Ru -1.2594 0.8363 'International Tables Vol C Tables 4.2.6.8 and 6.1.1.4'

loop_
_geom_angle_atom_site_label_1
_geom_angle_atom_site_label_2
_geom_angle_atom_site_label_3
_geom_angle
_geom_angle_site_symmetry_1
_geom_angle_site_symmetry_3
_geom_angle_publ_flag
C36 C31 C32 118.79(15) . . ?
C36 C31 P3 119.80(13) . . ?
C32 C31 P3 121.16(13) . . ?
C30 Ru1 N2 175.17(6) . . ?
C30 Ru1 P2 98.14(5) . . ?
N2 Ru1 P2 80.46(4) . . ?
C30 Ru1 P1 100.74(5) . . ?
N2 Ru1 P1 79.01(4) . . ?
P2 Ru1 P1 152.166(16) . . ?
C30 Ru1 P3 96.03(5) . . ?
N2 Ru1 P3 88.77(4) . . ?
P2 Ru1 P3 99.772(14) . . ?
P1 Ru1 P3 98.385(14) . . ?
C30 Ru1 H1R 89.0(8) . . ?
N2 Ru1 H1R 86.2(8) . . ?
P2 Ru1 H1R 78.4(8) . . ?
P1 Ru1 H1R 81.6(8) . . ?
P3 Ru1 H1R 174.9(8) . . ?
N1 P1 C18 104.75(8) . . ?
N1 P1 C12 105.05(8) . . ?
C18 P1 C12 100.30(9) . . ?
N1 P1 Ru1 100.34(5) . . ?
C18 P1 Ru1 127.31(6) . . ?
C12 P1 Ru1 116.77(6) . . ?
N3 P2 C24 104.15(7) . . ?
N3 P2 C6 106.40(7) . . ?
C24 P2 C6 99.02(8) . . ?
N3 P2 Ru1 100.67(5) . . ?
C24 P2 Ru1 125.99(5) . . ?
C6 P2 Ru1 118.65(6) . . ?
C43 P3 C37 105.00(8) . . ?
C43 P3 C31 103.72(8) . . ?
C37 P3 C31 97.24(7) . . ?
C43 P3 Ru1 110.27(5) . . ?
C37 P3 Ru1 118.69(6) . . ?
C31 P3 Ru1 119.85(6) . . ?
C1 N1 P1 117.91(11) . . ?
C1 N1 H1N 114.0(13) . . ?
P1 N1 H1N 122.5(13) . . ?
C1 N2 C5 119.15(14) . . ?
C1 N2 Ru1 120.50(11) . . ?
C5 N2 Ru1 120.33(10) . . ?
C5 N3 P2 120.55(11) . . ?
C5 N3 H3N 116.9(15) . . ?
P2 N3 H3N 121.4(15) . . ?
N2 C1 N1 116.29(14) . . ?
N2 C1 C2 121.81(15) . . ?
N1 C1 C2 121.89(15) . . ?
C3 C2 C1 118.17(16) . . ?
C3 C2 H2 120.9 . . ?
C1 C2 H2 120.9 . . ?
C2 C3 C4 120.96(16) . . ?
C2 C3 H3 119.5 . . ?
C4 C3 H3 119.5 . . ?
C3 C4 C5 118.21(16) . . ?
C3 C4 H4 120.9 . . ?
C5 C4 H4 120.9 . . ?
N2 C5 N3 116.54(14) . . ?
N2 C5 C4 121.69(15) . . ?
N3 C5 C4 121.78(15) . . ?
C7 C6 C11 119.44(16) . . ?
C7 C6 P2 121.45(13) . . ?
C11 C6 P2 119.00(14) . . ?
C6 C7 C8 120.06(17) . . ?
C6 C7 H7 120.0 . . ?
C8 C7 H7 120.0 . . ?
C9 C8 C7 120.23(18) . . ?
C9 C8 H8 119.9 . . ?
C7 C8 H8 119.9 . . ?
C8 C9 C10 119.78(18) . . ?
C8 C9 H9 120.1 . . ?
C10 C9 H9 120.1 . . ?
C11 C10 C9 120.54(19) . . ?
C11 C10 H10 119.7 . . ?
C9 C10 H10 119.7 . . ?
C10 C11 C6 119.94(18) . . ?
C10 C11 H11 120.0 . . ?
C6 C11 H11 120.0 . . ?
C17 C12 C13 118.40(18) . . ?
C17 C12 P1 120.33(15) . . ?
C13 C12 P1 121.26(14) . . ?
C12 C13 C14 120.79(18) . . ?
C12 C13 H13 119.6 . . ?
C14 C13 H13 119.6 . . ?
C15 C14 C13 120.3(2) . . ?
C15 C14 H14 119.8 . . ?
C13 C14 H14 119.9 . . ?
C14 C15 C16 119.5(2) . . ?
C14 C15 H15 120.2 . . ?
C16 C15 H15 120.2 . . ?
C15 C16 C17 120.7(2) . . ?
C15 C16 H16 119.6 . . ?
C17 C16 H16 119.6 . . ?
C12 C17 C16 120.3(2) . . ?
C12 C17 H17 119.9 . . ?
C16 C17 H17 119.9 . . ?
C23 C18 C19 119.33(17) . . ?
C23 C18 P1 124.09(14) . . ?
C19 C18 P1 116.57(14) . . ?
C20 C19 C18 120.73(19) . . ?
C20 C19 H19 119.6 . . ?
C18 C19 H19 119.6 . . ?
C21 C20 C19 119.52(19) . . ?
C21 C20 H20 120.2 . . ?
C19 C20 H20 120.2 . . ?
C20 C21 C22 120.24(19) . . ?
C20 C21 H21 119.9 . . ?
C22 C21 H21 119.9 . . ?
C21 C22 C23 120.50(19) . . ?
C21 C22 H22 119.8 . . ?
C23 C22 H22 119.8 . . ?
C18 C23 C22 119.68(18) . . ?
C18 C23 H23 120.2 . . ?
C22 C23 H23 120.2 . . ?
C29 C24 C25 119.15(15) . . ?
C29 C24 P2 122.44(13) . . ?
C25 C24 P2 118.29(13) . . ?
C26 C25 C24 120.46(17) . . ?
C26 C25 H25 119.8 . . ?
C24 C25 H25 119.8 . . ?
C25 C26 C27 119.77(17) . . ?
C25 C26 H26 120.1 . . ?
C27 C26 H26 120.1 . . ?
C28 C27 C26 120.23(17) . . ?
C28 C27 H27 119.9 . . ?
C26 C27 H27 119.9 . . ?
C27 C28 C29 120.10(17) . . ?
C27 C28 H28 119.9 . . ?
C29 C28 H28 119.9 . . ?
C28 C29 C24 120.27(16) . . ?
C28 C29 H29 119.9 . . ?
C24 C29 H29 119.9 . . ?
O1 C30 Ru1 178.66(15) . . ?
C33 C32 C31 120.49(16) . . ?
C33 C32 H32 119.8 . . ?
C31 C32 H32 119.8 . . ?
C34 C33 C32 120.12(16) . . ?
C34 C33 H33 119.9 . . ?
C32 C33 H33 119.9 . . ?
C33 C34 C35 119.93(17) . . ?
C33 C34 H34 120.0 . . ?
C35 C34 H34 120.0 . . ?
C34 C35 C36 119.97(18) . . ?
C34 C35 H35 120.0 . . ?
C36 C35 H35 120.0 . . ?
C31 C36 C35 120.69(17) . . ?
C31 C36 H36 119.7 . . ?
C35 C36 H36 119.7 . . ?
C38 C37 C42 118.71(16) . . ?
C38 C37 P3 117.37(13) . . ?
C42 C37 P3 123.61(14) . . ?
C37 C38 C39 120.67(18) . . ?
C37 C38 H38 119.7 . . ?
C39 C38 H38 119.7 . . ?
C40 C39 C38 120.16(19) . . ?
C40 C39 H39 119.9 . . ?
C38 C39 H39 119.9 . . ?
C41 C40 C39 119.68(17) . . ?
C41 C40 H40 120.2 . . ?
C39 C40 H40 120.2 . . ?
C40 C41 C42 120.58(18) . . ?
C40 C41 H41 119.7 . . ?
C42 C41 H41 119.7 . . ?
C37 C42 C41 120.18(18) . . ?
C37 C42 H42 119.9 . . ?
C41 C42 H42 119.9 . . ?
C48 C43 C44 118.65(16) . . ?
C48 C43 P3 120.35(13) . . ?
C44 C43 P3 120.61(13) . . ?
C45 C44 C43 120.71(18) . . ?
C45 C44 H44 119.6 . . ?
C43 C44 H44 119.6 . . ?
C44 C45 C46 119.93(19) . . ?
C44 C45 H45 120.0 . . ?
C46 C45 H45 120.0 . . ?
C47 C46 C45 120.17(18) . . ?
C47 C46 H46 119.9 . . ?
C45 C46 H46 119.9 . . ?
C46 C47 C48 119.95(19) . . ?
C46 C47 H47 120.0 . . ?
C48 C47 H47 120.0 . . ?
C47 C48 C43 120.55(18) . . ?
C47 C48 H48 119.7 . . ?
C43 C48 H48 119.7 . . ?
C49 N4 C50 121.7(2) . . ?
C49 N4 C51 119.5(2) . . ?
C50 N4 C51 118.8(2) . . ?
O2 C49 N4 125.5(3) . . ?
O2 C49 H49 117.2 . . ?
N4 C49 H49 117.2 . . ?
N4 C50 H50A 109.5 . . ?
N4 C50 H50B 109.5 . . ?
H50A C50 H50B 109.5 . . ?
N4 C50 H50C 109.5 . . ?
H50A C50 H50C 109.5 . . ?
H50B C50 H50C 109.5 . . ?
N4 C51 H51A 109.5 . . ?
N4 C51 H51B 109.5 . . ?
H51A C51 H51B 109.5 . . ?
N4 C51 H51C 109.5 . . ?
H51A C51 H51C 109.5 . . ?
H51B C51 H51C 109.5 . . ?

loop_
_geom_bond_atom_site_label_1
_geom_bond_atom_site_label_2
_geom_bond_distance
_geom_bond_site_symmetry_2
_geom_bond_publ_flag
C31 C36 1.383(2) . ?
C31 C32 1.398(2) . ?
C31 P3 1.8385(16) . ?
Ru1 C30 1.8556(17) . ?
Ru1 N2 2.1189(14) . ?
Ru1 P2 2.3062(4) . ?
Ru1 P1 2.3153(4) . ?
Ru1 P3 2.4421(5) . ?
Ru1 H1R 1.51(2) . ?
P1 N1 1.6874(15) . ?
P1 C18 1.8124(18) . ?
P1 C12 1.8323(18) . ?
P2 N3 1.6883(14) . ?
P2 C24 1.8116(17) . ?
P2 C6 1.8251(17) . ?
P3 C43 1.8250(17) . ?
P3 C37 1.8378(16) . ?
O1 C30 1.152(2) . ?
N1 C1 1.382(2) . ?
N1 H1N 0.89(2) . ?
N2 C1 1.357(2) . ?
N2 C5 1.357(2) . ?
N3 C5 1.376(2) . ?
N3 H3N 0.82(2) . ?
C1 C2 1.390(2) . ?
C2 C3 1.381(2) . ?
C2 H2 0.9300 . ?
C3 C4 1.382(2) . ?
C3 H3 0.9300 . ?
C4 C5 1.391(2) . ?
C4 H4 0.9300 . ?
C6 C7 1.392(2) . ?
C6 C11 1.401(2) . ?
C7 C8 1.393(2) . ?
C7 H7 0.9300 . ?
C8 C9 1.385(3) . ?
C8 H8 0.9300 . ?
C9 C10 1.387(3) . ?
C9 H9 0.9300 . ?
C10 C11 1.383(3) . ?
C10 H10 0.9300 . ?
C11 H11 0.9300 . ?
C12 C17 1.382(3) . ?
C12 C13 1.383(3) . ?
C13 C14 1.388(3) . ?
C13 H13 0.9300 . ?
C14 C15 1.364(3) . ?
C14 H14 0.9300 . ?
C15 C16 1.371(4) . ?
C15 H15 0.9300 . ?
C16 C17 1.387(3) . ?
C16 H16 0.9300 . ?
C17 H17 0.9300 . ?
C18 C23 1.389(2) . ?
C18 C19 1.396(3) . ?
C19 C20 1.386(3) . ?
C19 H19 0.9300 . ?
C20 C21 1.382(3) . ?
C20 H20 0.9300 . ?
C21 C22 1.383(3) . ?
C21 H21 0.9300 . ?
C22 C23 1.390(3) . ?
C22 H22 0.9300 . ?
C23 H23 0.9300 . ?
C24 C29 1.391(2) . ?
C24 C25 1.397(2) . ?
C25 C26 1.386(2) . ?
C25 H25 0.9300 . ?
C26 C27 1.388(3) . ?
C26 H26 0.9300 . ?
C27 C28 1.382(3) . ?
C27 H27 0.9300 . ?
C28 C29 1.389(2) . ?
C28 H28 0.9300 . ?
C29 H29 0.9300 . ?
C32 C33 1.388(2) . ?
C32 H32 0.9300 . ?
C33 C34 1.379(3) . ?
C33 H33 0.9300 . ?
C34 C35 1.386(3) . ?
C34 H34 0.9300 . ?
C35 C36 1.391(2) . ?
C35 H35 0.9300 . ?
C36 H36 0.9300 . ?
C37 C38 1.389(3) . ?
C37 C42 1.392(2) . ?
C38 C39 1.392(2) . ?
C38 H38 0.9300 . ?
C39 C40 1.381(3) . ?
C39 H39 0.9300 . ?
C40 C41 1.375(3) . ?
C40 H40 0.9300 . ?
C41 C42 1.394(3) . ?
C41 H41 0.9300 . ?
C42 H42 0.9300 . ?
C43 C48 1.395(2) . ?
C43 C44 1.396(2) . ?
C44 C45 1.384(3) . ?
C44 H44 0.9300 . ?
C45 C46 1.386(3) . ?
C45 H45 0.9300 . ?
C46 C47 1.381(3) . ?
C46 H46 0.9300 . ?
C47 C48 1.390(3) . ?
C47 H47 0.9300 . ?
C48 H48 0.9300 . ?
O2 C49 1.232(3) . ?
N4 C49 1.342(3) . ?
N4 C50 1.421(3) . ?
N4 C51 1.430(3) . ?
C49 H49 0.9300 . ?
C50 H50A 0.9600 . ?
C50 H50B 0.9600 . ?
C50 H50C 0.9600 . ?
C51 H51A 0.9600 . ?
C51 H51B 0.9600 . ?
C51 H51C 0.9600 . ?

loop_
_geom_torsion_atom_site_label_1
_geom_torsion_atom_site_label_2
_geom_torsion_atom_site_label_3
_geom_torsion_atom_site_label_4
_geom_torsion
_geom_torsion_site_symmetry_1
_geom_torsion_site_symmetry_2
_geom_torsion_site_symmetry_3
_geom_torsion_site_symmetry_4
_geom_torsion_publ_flag
C36 C31 P3 C43 150.71(14) . . . . ?
C32 C31 P3 C43 -35.13(15) . . . . ?
C36 C31 P3 C37 -101.85(15) . . . . ?
C32 C31 P3 C37 72.31(14) . . . . ?
C36 C31 P3 Ru1 27.26(16) . . . . ?
C32 C31 P3 Ru1 -158.58(11) . . . . ?
C18 P1 N1 C1 159.41(12) . . . . ?
C12 P1 N1 C1 -95.39(13) . . . . ?
Ru1 P1 N1 C1 26.15(12) . . . . ?
C24 P2 N3 C5 -144.90(13) . . . . ?
C6 P2 N3 C5 111.05(13) . . . . ?
Ru1 P2 N3 C5 -13.28(13) . . . . ?
C5 N2 C1 N1 179.16(14) . . . . ?
Ru1 N2 C1 N1 0.61(19) . . . . ?
C5 N2 C1 C2 -0.6(2) . . . . ?
Ru1 N2 C1 C2 -179.14(12) . . . . ?
P1 N1 C1 N2 -20.00(19) . . . . ?
P1 N1 C1 C2 159.75(13) . . . . ?
N2 C1 C2 C3 1.1(3) . . . . ?
N1 C1 C2 C3 -178.67(16) . . . . ?
C1 C2 C3 C4 -1.0(3) . . . . ?
C2 C3 C4 C5 0.5(3) . . . . ?
C1 N2 C5 N3 179.89(14) . . . . ?
Ru1 N2 C5 N3 -1.56(19) . . . . ?
C1 N2 C5 C4 0.0(2) . . . . ?
Ru1 N2 C5 C4 178.59(12) . . . . ?
P2 N3 C5 N2 11.0(2) . . . . ?
P2 N3 C5 C4 -169.16(13) . . . . ?
C3 C4 C5 N2 0.0(2) . . . . ?
C3 C4 C5 N3 -179.82(16) . . . . ?
N3 P2 C6 C7 -138.42(14) . . . . ?
C24 P2 C6 C7 113.84(15) . . . . ?
Ru1 P2 C6 C7 -26.05(16) . . . . ?
N3 P2 C6 C11 45.51(16) . . . . ?
C24 P2 C6 C11 -62.24(15) . . . . ?
Ru1 P2 C6 C11 157.88(12) . . . . ?
C11 C6 C7 C8 -0.1(3) . . . . ?
P2 C6 C7 C8 -176.20(14) . . . . ?
C6 C7 C8 C9 -0.1(3) . . . . ?
C7 C8 C9 C10 -0.1(3) . . . . ?
C8 C9 C10 C11 0.4(3) . . . . ?
C9 C10 C11 C6 -0.6(3) . . . . ?
C7 C6 C11 C10 0.5(3) . . . . ?
P2 C6 C11 C10 176.63(16) . . . . ?
N1 P1 C12 C17 -32.9(2) . . . . ?
C18 P1 C12 C17 75.6(2) . . . . ?
Ru1 P1 C12 C17 -143.0(2) . . . . ?
N1 P1 C12 C13 145.39(17) . . . . ?
C18 P1 C12 C13 -106.14(18) . . . . ?
Ru1 P1 C12 C13 35.3(2) . . . . ?
C17 C12 C13 C14 -0.9(4) . . . . ?
P1 C12 C13 C14 -179.18(17) . . . . ?
C12 C13 C14 C15 1.7(4) . . . . ?
C13 C14 C15 C16 -1.1(5) . . . . ?
C14 C15 C16 C17 -0.4(6) . . . . ?
C13 C12 C17 C16 -0.6(5) . . . . ?
P1 C12 C17 C16 177.7(3) . . . . ?
C15 C16 C17 C12 1.2(6) . . . . ?
N1 P1 C18 C23 -12.34(18) . . . . ?
C12 P1 C18 C23 -121.05(17) . . . . ?
Ru1 P1 C18 C23 103.39(16) . . . . ?
N1 P1 C18 C19 169.19(15) . . . . ?
C12 P1 C18 C19 60.49(17) . . . . ?
Ru1 P1 C18 C19 -75.08(17) . . . . ?
C23 C18 C19 C20 0.6(3) . . . . ?
P1 C18 C19 C20 179.15(18) . . . . ?
C18 C19 C20 C21 -0.5(4) . . . . ?
C19 C20 C21 C22 -0.3(4) . . . . ?
C20 C21 C22 C23 1.1(4) . . . . ?
C19 C18 C23 C22 0.1(3) . . . . ?
P1 C18 C23 C22 -178.29(16) . . . . ?
C21 C22 C23 C18 -1.0(3) . . . . ?
N3 P2 C24 C29 25.78(15) . . . . ?
C6 P2 C24 C29 135.34(14) . . . . ?
Ru1 P2 C24 C29 -89.00(14) . . . . ?
N3 P2 C24 C25 -158.20(13) . . . . ?
C6 P2 C24 C25 -48.64(14) . . . . ?
Ru1 P2 C24 C25 87.03(14) . . . . ?
C29 C24 C25 C26 0.8(3) . . . . ?
P2 C24 C25 C26 -175.36(14) . . . . ?
C24 C25 C26 C27 0.1(3) . . . . ?
C25 C26 C27 C28 -0.6(3) . . . . ?
C26 C27 C28 C29 0.2(3) . . . . ?
C27 C28 C29 C24 0.8(3) . . . . ?
C25 C24 C29 C28 -1.3(2) . . . . ?
P2 C24 C29 C28 174.73(13) . . . . ?
C36 C31 C32 C33 -1.4(2) . . . . ?
P3 C31 C32 C33 -175.65(12) . . . . ?
C31 C32 C33 C34 1.1(3) . . . . ?
C32 C33 C34 C35 -0.1(3) . . . . ?
C33 C34 C35 C36 -0.6(3) . . . . ?
C32 C31 C36 C35 0.7(3) . . . . ?
P3 C31 C36 C35 175.01(15) . . . . ?
C34 C35 C36 C31 0.3(3) . . . . ?
C43 P3 C37 C38 -165.17(13) . . . . ?
C31 P3 C37 C38 88.48(14) . . . . ?
Ru1 P3 C37 C38 -41.41(15) . . . . ?
C43 P3 C37 C42 21.35(16) . . . . ?
C31 P3 C37 C42 -85.00(15) . . . . ?
Ru1 P3 C37 C42 145.10(12) . . . . ?
C42 C37 C38 C39 0.0(3) . . . . ?
P3 C37 C38 C39 -173.81(14) . . . . ?
C37 C38 C39 C40 -1.1(3) . . . . ?
C38 C39 C40 C41 1.1(3) . . . . ?
C39 C40 C41 C42 -0.1(3) . . . . ?
C38 C37 C42 C41 1.0(3) . . . . ?
P3 C37 C42 C41 174.41(13) . . . . ?
C40 C41 C42 C37 -1.0(3) . . . . ?
C37 P3 C43 C48 -141.55(14) . . . . ?
C31 P3 C43 C48 -40.03(15) . . . . ?
Ru1 P3 C43 C48 89.48(14) . . . . ?
C37 P3 C43 C44 45.67(15) . . . . ?
C31 P3 C43 C44 147.19(14) . . . . ?
Ru1 P3 C43 C44 -83.30(14) . . . . ?
C48 C43 C44 C45 1.8(3) . . . . ?
P3 C43 C44 C45 174.71(14) . . . . ?
C43 C44 C45 C46 -1.0(3) . . . . ?
C44 C45 C46 C47 -0.3(3) . . . . ?
C45 C46 C47 C48 0.9(3) . . . . ?
C46 C47 C48 C43 -0.1(3) . . . . ?
C44 C43 C48 C47 -1.3(3) . . . . ?
P3 C43 C48 C47 -174.18(14) . . . . ?
C50 N4 C49 O2 -177.7(3) . . . . ?
C51 N4 C49 O2 0.6(5) . . . . ?
